data_4320135
loop_
_publ_author_name
'Gyungse Park'
'Junlong Shao'
'Frances H. Lu'
'Robin D. Rogers'
'N. Dennis Chasteen'
'Martin W. Brechbiel'
'Roy P. Planalp'

_publ_section_title
;
 Copper(II) Complexes of Novel N-Alkylated Derivatives of
 cis,cis-1,3,5-Triaminocyclohexane. 1. Preparation and Structure
;
_journal_name_full 'Inorganic Chemistry'
_journal_page_first 4167
_journal_page_last 4175
_journal_paper_doi 10.1021/ic000829e
_journal_volume 40
_journal_year 2001
_chemical_formula_structural '[Cu(tach-Et3)Br0.8Cl1.2]'
_chemical_formula_sum 'C12 H27 Br0.8 Cl1.2 Cu N3'
_chemical_formula_weight 383.37
_chemical_name_systematic
;
  ?
;
_space_group_IT_number 62
_symmetry_cell_setting orthorhombic
_symmetry_space_group_name_Hall '-P 2ac 2n'
_symmetry_space_group_name_H-M 'P n m a'
_atom_sites_solution_hydrogens geom
_atom_sites_solution_primary direct
_atom_sites_solution_secondary difmap
_audit_creation_method SHELXL
_cell_angle_alpha 90.00
_cell_angle_beta 90.00
_cell_angle_gamma 90.00
_cell_formula_units_Z 4
_cell_length_a 8.2265(1)
_cell_length_b 12.5313(1)
_cell_length_c 15.3587(3)
_cell_measurement_reflns_used 4348
_cell_measurement_temperature 173(2)
_cell_volume 1583.31(4)
_computing_cell_refinement 'Siemens XSCANS'
_computing_data_collection 'Siemens XSCANS'
_computing_data_reduction 'Siemens SHELXTL'
_computing_molecular_graphics 'Siemens SHELXTL'
_computing_publication_material 'Siemens SHELXTL'
_computing_structure_refinement 'SHELXL-93 (Sheldrick, 1993)'
_computing_structure_solution 'SHELXS-86 (Sheldrick, 1990)'
_diffrn_ambient_temperature 173(2)
_diffrn_measurement_device 'Siemens P4'
_diffrn_measurement_method '\w scans'
_diffrn_radiation_monochromator graphite
_diffrn_radiation_source 'fine-focus sealed tube'
_diffrn_radiation_type MoK\a
_diffrn_radiation_wavelength 0.71073
_diffrn_reflns_av_R_equivalents 0.0411
_diffrn_reflns_av_sigmaI/netI 0.0339
_diffrn_reflns_limit_h_max 10
_diffrn_reflns_limit_h_min -10
_diffrn_reflns_limit_k_max 13
_diffrn_reflns_limit_k_min -16
_diffrn_reflns_limit_l_max 20
_diffrn_reflns_limit_l_min -14
_diffrn_reflns_number 9500
_diffrn_reflns_theta_max 27.86
_diffrn_reflns_theta_min 2.10
_exptl_absorpt_coefficient_mu 3.589
_exptl_absorpt_correction_T_max 0.97
_exptl_absorpt_correction_T_min 0.68
_exptl_absorpt_correction_type SADABS
_exptl_crystal_colour green
_exptl_crystal_density_diffrn 1.608
_exptl_crystal_description parallelepiped
_exptl_crystal_F_000 790
_exptl_crystal_size_max 0.10
_exptl_crystal_size_mid 0.16
_exptl_crystal_size_min 0.32
_refine_diff_density_max 0.614
_refine_diff_density_min -0.594
_refine_diff_density_rms 0.097
_refine_ls_extinction_coef 0.0017(5)
_refine_ls_extinction_expression Fc^*^=kFc[1+0.001xFc^2^\l^3^/sin(2\q)]^-1/4^
_refine_ls_extinction_method SHELXL
_refine_ls_goodness_of_fit_all 1.070
_refine_ls_goodness_of_fit_obs 1.110
_refine_ls_matrix_type full
_refine_ls_number_parameters 100
_refine_ls_number_reflns 1948
_refine_ls_number_restraints 0
_refine_ls_restrained_S_all 1.096
_refine_ls_restrained_S_obs 1.110
_refine_ls_R_factor_all 0.0596
_refine_ls_R_factor_obs 0.0413
_refine_ls_shift/esd_max 0.001
_refine_ls_shift/esd_mean 0.000
_refine_ls_structure_factor_coef Fsqd
_refine_ls_weighting_scheme '0.0461, 1.3522'
_refine_ls_wR_factor_all 0.1000
_refine_ls_wR_factor_obs 0.0900
_reflns_number_observed 1551
_reflns_number_total 1952
_reflns_observed_criterion >2sigma(I)
_cod_data_source_file ic000829e.cif
_cod_data_source_block '[Cu(tach-Et3)Br0.8Cl1.2]'
_cod_depositor_comments
;
The following automatic conversions were performed:

'_symmetry_cell_setting' value 'Orthorhombic' changed to
'orthorhombic' according to the built-in table from CIF Core
dictionary named 'cif_core.dic' version 2.4.1 from 2010-06-29.

Automatic conversion script
Id: cif_fix_values 1646 2011-03-28 12:23:43Z adriana 
;
_cod_original_formula_sum 'C12 H27 Br0.80 Cl1.20 Cu N3'
_cod_database_code 4320135

loop_
_symmetry_equiv_pos_as_xyz
'x, y, z'
'-x+1/2, -y, z+1/2'
'-x, y+1/2, -z'
'x+1/2, -y+1/2, -z+1/2'
'-x, -y, -z'
'x-1/2, y, -z-1/2'
'x, -y-1/2, z'
'-x-1/2, y-1/2, z-1/2'

loop_
_atom_site_aniso_label
_atom_site_aniso_U_11
_atom_site_aniso_U_22
_atom_site_aniso_U_33
_atom_site_aniso_U_23
_atom_site_aniso_U_13
_atom_site_aniso_U_12
Cu 0.0139(2) 0.0302(3) 0.0313(3) 0.000 -0.0010(2) 0.000
CLB1 0.0193(2) 0.0384(3) 0.0681(4) 0.0071(2) -0.0013(2) -0.0038(2)
CLB2 0.0193(2) 0.0384(3) 0.0681(4) 0.0071(2) -0.0013(2) -0.0038(2)
Cl 0.0193(2) 0.0384(3) 0.0681(4) 0.0071(2) -0.0013(2) -0.0038(2)
N1 0.020(2) 0.038(4) 0.032(2) 0.004(2) 0.003(2) -0.001(2)
N2 0.0171(11) 0.0319(13) 0.047(2) -0.0036(12) -0.0030(11) -0.0019(10)
C1 0.019(2) 0.120(5) 0.027(2) 0.000 -0.006(2) 0.000
C2 0.023(2) 0.066(2) 0.060(2) 0.030(2) -0.012(2) -0.009(2)
C3 0.0189(13) 0.030(2) 0.055(2) 0.0014(15) -0.0013(13) 0.0027(12)
C4 0.020(2) 0.041(2) 0.035(2) 0.000 0.005(2) 0.000
C5 0.031(3) 0.037(3) 0.035(3) -0.004(2) 0.004(3) -0.003(2)
C6 0.042(3) 0.064(4) 0.044(3) 0.000 0.010(2) 0.000
C7 0.034(2) 0.049(2) 0.056(2) -0.019(2) -0.002(2) -0.0034(15)
C8 0.064(3) 0.046(2) 0.075(3) -0.015(2) 0.024(2) -0.009(2)

loop_
_atom_site_label
_atom_site_type_symbol
_atom_site_fract_x
_atom_site_fract_y
_atom_site_fract_z
_atom_site_U_iso_or_equiv
_atom_site_thermal_displace_type
_atom_site_occupancy
_atom_site_calc_flag
_atom_site_refinement_flags
_atom_site_disorder_group
Cu Cu 0.53443(6) 0.2500 0.43746(3) 0.0251(2) Uani 1 d S .
CLB1 Cl 0.33496(6) 0.11151(4) 0.44882(4) 0.0419(2) Uani 0.60 d P .
CLB2 Br 0.33496(6) 0.11151(4) 0.44882(4) 0.0419(2) Uani 0.40 d P .
N1 N 0.6405(6) 0.2226(4) 0.5683(3) 0.0299(14) Uani 0.50 d P 1
H1N1 H 0.6024(6) 0.1510(4) 0.5844(3) 0.036 Uiso 0.50 d PR 1
N2 N 0.6929(3) 0.1321(2) 0.3997(2) 0.0320(6) Uani 1 d . .
H1N2 H 0.6611(3) 0.0774(2) 0.4399(2) 0.038 Uiso 1 d R .
C1 C 0.8210(6) 0.2500 0.5667(3) 0.055(2) Uani 1 d S .
H1A H 0.8595(6) 0.2500 0.6257(3) 0.066 Uiso 1 d SR .
C2 C 0.8868(4) 0.1505(3) 0.5224(3) 0.0497(10) Uani 1 d . .
H2A H 1.0038(4) 0.1437(3) 0.5365(3) 0.060 Uiso 1 calc R .
H2B H 0.8306(4) 0.0874(3) 0.5469(3) 0.060 Uiso 1 calc R .
C3 C 0.8672(4) 0.1492(3) 0.4242(2) 0.0348(7) Uani 1 d . .
H3A H 0.9311(4) 0.0875(3) 0.4012(2) 0.042 Uiso 1 calc R .
C4 C 0.9361(5) 0.2500 0.3840(3) 0.0322(9) Uani 1 d S .
H4A H 1.0557(5) 0.2500 0.3913(3) 0.039 Uiso 1 calc SR .
H4B H 0.9124(5) 0.2500 0.3208(3) 0.039 Uiso 1 calc SR .
C5 C 0.5576(7) 0.2881(5) 0.6348(4) 0.0340(14) Uani 0.50 d P 1
H5A H 0.4426(7) 0.2872(5) 0.6243(4) 0.041 Uiso 0.50 d PR 1
H5B H 0.5946(7) 0.3604(5) 0.6292(4) 0.041 Uiso 0.50 d PR 1
C6 C 0.5904(6) 0.2500 0.7277(3) 0.0503(13) Uani 1 d S 1
H6A H 0.5348(6) 0.2957 0.7681(3) 0.060 Uiso 0.25 d PR 1
H6B H 0.5514(6) 0.1782 0.7341(3) 0.060 Uiso 0.25 d PR 1
H6C H 0.7050(6) 0.2500 0.7393(3) 0.060 Uiso 0.50 d SPR 1
H6C H 0.5021(6) 0.2285 0.7647(3) 0.060 Uiso 0.25 d PR 2
H6D H 0.6898(6) 0.2192 0.7487(3) 0.060 Uiso 0.25 d PR 2
H6E H 0.5993(6) 0.3264 0.7281(3) 0.060 Uiso 0.25 d PR 2
C7 C 0.6679(4) 0.1011(3) 0.3074(3) 0.0462(9) Uani 1 d . .
H7A H 0.7200(4) 0.1552(3) 0.2697(3) 0.055 Uiso 1 calc R .
H7B H 0.5499(4) 0.1021(3) 0.2948(3) 0.055 Uiso 1 calc R .
C8 C 0.7341(5) -0.0072(3) 0.2837(3) 0.0613(11) Uani 1 d . .
H8A H 0.7105(31) -0.0221(10) 0.2223(6) 0.092 Uiso 1 calc R .
H8B H 0.6828(27) -0.0617(4) 0.3203(14) 0.092 Uiso 1 calc R .
H8C H 0.8519(8) -0.0081(8) 0.2930(19) 0.092 Uiso 1 calc R .

loop_
_atom_type_symbol
_atom_type_description
_atom_type_scat_dispersion_real
_atom_type_scat_dispersion_imag
_atom_type_scat_source
C C 0.0033 0.0016 'International Tables Vol C Tables 4.2.6.8 and 6.1.1.4'
H H 0.0000 0.0000 'International Tables Vol C Tables 4.2.6.8 and 6.1.1.4'
N N 0.0061 0.0033 'International Tables Vol C Tables 4.2.6.8 and 6.1.1.4'
Br Br -0.2901 2.4595 'International Tables Vol C Tables 4.2.6.8 and 6.1.1.4'
Cu Cu 0.3201 1.2651 'International Tables Vol C Tables 4.2.6.8 and 6.1.1.4'
Cl Cl 0.1484 0.1585 'International Tables Vol C Tables 4.2.6.8 and 6.1.1.4'

loop_
_geom_angle_atom_site_label_1
_geom_angle_atom_site_label_2
_geom_angle_atom_site_label_3
_geom_angle
_geom_angle_site_symmetry_1
_geom_angle_site_symmetry_3
_geom_angle_publ_flag
N2 Cu N2 91.98(14) . 7_565 ?
N2 Cu N1 96.75(14) . 7_565 ?
N2 Cu N1 83.94(14) . . ?
N2 Cu CLB1 86.24(7) . . ?
N2 Cu CLB1 167.63(8) 7_565 . ?
N1 Cu CLB1 108.42(12) 7_565 . ?
N1 Cu CLB1 95.24(12) . . ?
N2 Cu CLB2 86.24(7) . . ?
N2 Cu CLB2 167.63(8) 7_565 . ?
N1 Cu CLB2 108.42(12) 7_565 . ?
N1 Cu CLB2 95.24(12) . . ?
C5 N1 C1 109.6(4) . . ?
C5 N1 Cu 111.0(3) . . ?
C1 N1 Cu 109.5(3) . . ?
C7 N2 C3 114.2(2) . . ?
C7 N2 Cu 111.7(2) . . ?
C3 N2 Cu 115.7(2) . . ?
C2 C1 C2 110.2(4) . 7_565 ?
C2 C1 N1 99.7(3) . . ?
C2 C1 N1 122.6(3) . 7_565 ?
C3 C2 C1 114.6(3) . . ?
N2 C3 C4 112.0(3) . . ?
N2 C3 C2 110.7(3) . . ?
C4 C3 C2 110.9(3) . . ?
C3 C4 C3 112.9(4) 7_565 . ?
N1 C5 C6 113.0(4) . . ?
N2 C7 C8 114.7(3) . . ?

loop_
_geom_bond_atom_site_label_1
_geom_bond_atom_site_label_2
_geom_bond_distance
_geom_bond_site_symmetry_2
_geom_bond_publ_flag
Cu N2 2.053(2) . ?
Cu N1 2.218(5) . ?
Cu CLB1 2.3948(6) . ?
Cu CLB2 2.3948(6) . ?
N1 C5 1.478(7) . ?
N1 C1 1.524(6) . ?
N2 C7 1.484(4) . ?
N2 C3 1.498(4) . ?
C1 C2 1.519(5) . ?
C2 C3 1.517(5) . ?
C3 C4 1.515(4) . ?
C5 C6 1.528(7) . ?
C7 C8 1.506(5) . ?
